data_4331758
loop_
_publ_author_name
'Matsuura, Noriyuki'
'Igashira-Kamiyama, Asako'
'Kawamoto, Tatsuya'
'Konno, Takumi'

_publ_contact_author
;
     Takumi Konno
  Department of Chemistry, Graduate School of Science, Osaka University, 
Toyonaka, Osaka, 560-0043, Japan
;
_publ_section_title
;
 Linear-Type S-Bridged Triruthenium Complexes with Aliphatic Aminothiolate
 Ligands:&#x00A0; Synthesis, Characterization, and Properties
;
_journal_issue 1
_journal_name_full 'Inorganic Chemistry'
_journal_page_first 401
_journal_page_last 408
_journal_paper_doi 10.1021/ic0515002
_journal_volume 45
_journal_year 2006
_chemical_formula_sum 'C12 H44 N9 O13 Ru3 S6'
_chemical_formula_weight 1018.13
_space_group_IT_number 2
_symmetry_cell_setting triclinic
_symmetry_space_group_name_Hall '-P 1'
_symmetry_space_group_name_H-M 'P -1'
_atom_sites_solution_hydrogens geom
_atom_sites_solution_primary direct
_atom_sites_solution_secondary difmap
_cell_angle_alpha 70.29(15)
_cell_angle_beta 68.29(14)
_cell_angle_gamma 77.80(18)
_cell_formula_units_Z 1
_cell_length_a 9.110(18)
_cell_length_b 9.07(2)
_cell_length_c 12.143(18)
_cell_measurement_reflns_used 7460
_cell_measurement_temperature 200(2)
_cell_measurement_theta_max 27.7
_cell_measurement_theta_min 3.2
_cell_volume 873(3)
_computing_cell_refinement PROCESS-AUTO
_computing_data_collection PROCESS-AUTO
_computing_data_reduction CrystalStructure
_computing_structure_refinement 'SHELXL-97 (Sheldrick, 1997)'
_computing_structure_solution 'DIRDIF99 (PATTY)'
_diffrn_ambient_temperature 200(2)
_diffrn_detector_area_resol_mean 10.00
_diffrn_measured_fraction_theta_full 0.985
_diffrn_measured_fraction_theta_max 0.985
_diffrn_measurement_device_type 'Rigaku RAXIS-RAPID'
_diffrn_measurement_method \w
_diffrn_radiation_monochromator graphite
_diffrn_radiation_source 'fine-focus sealed tube'
_diffrn_radiation_type MoK\a
_diffrn_radiation_wavelength 0.71075
_diffrn_reflns_av_R_equivalents 0.0451
_diffrn_reflns_av_sigmaI/netI 0.0521
_diffrn_reflns_limit_h_max 11
_diffrn_reflns_limit_h_min -11
_diffrn_reflns_limit_k_max 11
_diffrn_reflns_limit_k_min -11
_diffrn_reflns_limit_l_max 15
_diffrn_reflns_limit_l_min -14
_diffrn_reflns_number 8261
_diffrn_reflns_theta_full 27.48
_diffrn_reflns_theta_max 27.48
_diffrn_reflns_theta_min 3.23
_exptl_absorpt_coefficient_mu 1.703
_exptl_absorpt_correction_T_max 0.8481
_exptl_absorpt_correction_T_min 0.7269
_exptl_absorpt_correction_type empirical
_exptl_crystal_colour 'dark green'
_exptl_crystal_density_diffrn 1.936
_exptl_crystal_density_method 'not measured'
_exptl_crystal_description block
_exptl_crystal_F_000 511
_exptl_crystal_size_max 0.20
_exptl_crystal_size_mid 0.20
_exptl_crystal_size_min 0.10
_refine_diff_density_max 1.060
_refine_diff_density_min -0.776
_refine_diff_density_rms 0.129
_refine_ls_extinction_method none
_refine_ls_goodness_of_fit_ref 1.001
_refine_ls_hydrogen_treatment 'riding model'
_refine_ls_matrix_type full
_refine_ls_number_parameters 251
_refine_ls_number_reflns 3938
_refine_ls_number_restraints 24
_refine_ls_restrained_S_all 1.004
_refine_ls_R_factor_all 0.0416
_refine_ls_R_factor_gt 0.0312
_refine_ls_shift/su_max 0.001
_refine_ls_shift/su_mean 0.000
_refine_ls_structure_factor_coef Fsqd
_refine_ls_weighting_details 'calc w=1/[\s^2^(Fo^2^)+(0.0439P)^2^+0.0000P] where P=(Fo^2^+2Fc^2^)/3'
_refine_ls_weighting_scheme calc
_refine_ls_wR_factor_gt 0.0741
_refine_ls_wR_factor_ref 0.0792
_reflns_number_gt 3213
_reflns_number_total 3938
_reflns_threshold_expression >2sigma(I)
_cod_data_source_file ic0515002sup1.cif
_cod_data_source_block '[2a](NO3)3*4H2O'
_cod_depositor_comments
;
The following automatic conversions were performed:
'_atom_site_symetry_multiplicity' tag replaced with
'_atom_site_symmetry_multiplicity'.

Automatic conversion script
Id: cif_correct_tags 1440 2010-10-19 06:21:57Z saulius 
;
_cod_original_sg_symbol_H-M P-1
_cod_database_code 4331758

loop_
_symmetry_equiv_pos_as_xyz
'x, y, z'
'-x, -y, -z'

loop_
_atom_site_label
_atom_site_type_symbol
_atom_site_fract_x
_atom_site_fract_y
_atom_site_fract_z
_atom_site_U_iso_or_equiv
_atom_site_adp_type
_atom_site_occupancy
_atom_site_symmetry_multiplicity
_atom_site_calc_flag
_atom_site_refinement_flags
_atom_site_disorder_assembly
_atom_site_disorder_group
Ru1 Ru 0.78340(3) 0.86511(3) 0.22417(2) 0.01998(9) Uani 1 1 d . . .
Ru2 Ru 1.0000 1.0000 0.0000 0.01975(10) Uani 1 2 d S . .
S1 S 1.03912(10) 0.74835(10) 0.14212(8) 0.02430(18) Uani 1 1 d . . .
S2 S 0.88318(10) 1.10490(10) 0.17554(8) 0.02416(18) Uani 1 1 d . . .
S3 S 0.73577(10) 0.94560(10) 0.03436(8) 0.02408(17) Uani 1 1 d . . .
O1 O 0.1412(8) 0.5890(9) 0.4557(8) 0.0637(19) Uani 0.75 1 d P A 1
O2 O 0.3721(6) 0.5902(7) 0.4770(5) 0.0627(13) Uani 0.75 1 d P A 1
O3 O 0.2383(7) 0.8032(7) 0.4142(7) 0.0838(18) Uani 0.75 1 d P A 1
O4 O 0.295(3) 0.714(2) 0.317(2) 0.115(7) Uani 0.25 1 d PU A 2
O5 O 0.198(3) 0.540(3) 0.480(3) 0.092(8) Uani 0.25 1 d PU A 2
O6 O 0.315(2) 0.717(2) 0.4823(17) 0.076(5) Uani 0.25 1 d PU A 2
O7 O 0.6452(10) 0.5555(11) 0.0016(10) 0.080(3) Uani 0.50 1 d P . 2
O8 O 0.4089(9) 0.4769(9) 0.0541(8) 0.0576(18) Uani 0.50 1 d P . 2
O9 O 0.474(3) 0.532(2) 0.1957(17) 0.076(6) Uani 0.50 1 d P B 2
O10 O 0.4961(4) 0.2523(4) 0.4013(3) 0.0490(8) Uani 1 1 d . . .
O11 O 0.1805(8) 0.3542(7) 0.3130(6) 0.0479(15) Uani 0.50 1 d P . .
O12 O 0.451(3) 0.537(3) 0.191(2) 0.133(10) Uani 0.50 1 d P C 1
N1 N 0.7085(4) 0.6350(3) 0.2653(3) 0.0312(7) Uani 1 1 d . . .
H1 H 0.6551 0.6000 0.3486 0.037 Uiso 1 1 calc R . .
H2 H 0.6389 0.6444 0.2238 0.037 Uiso 1 1 calc R . .
N2 N 0.8286(4) 0.8102(4) 0.3983(3) 0.0295(6) Uani 1 1 d . . .
H3 H 0.7383 0.7782 0.4628 0.035 Uiso 1 1 calc R . .
H4 H 0.9076 0.7284 0.4023 0.035 Uiso 1 1 calc R . .
N3 N 0.5404(3) 0.9751(4) 0.2928(3) 0.0279(6) Uani 1 1 d U . .
H5 H 0.4795 0.9004 0.3555 0.034 Uiso 1 1 calc R . .
H6 H 0.5435 1.0521 0.3253 0.034 Uiso 1 1 calc R . .
N4 N 0.2510(5) 0.6588(4) 0.4464(4) 0.0469(9) Uani 1 1 d . . .
N5 N 0.5121(10) 0.5210(9) 0.0824(8) 0.0491(18) Uani 0.50 1 d P . 2
C1 C 0.9757(5) 0.5882(5) 0.1126(4) 0.0367(9) Uani 1 1 d . . .
H7 H 0.9353 0.6307 0.0415 0.044 Uiso 1 1 calc R . .
H8 H 1.0662 0.5081 0.0937 0.044 Uiso 1 1 calc R . .
C2 C 0.8446(6) 0.5152(5) 0.2296(5) 0.0473(11) Uani 1 1 d . . .
H9 H 0.8052 0.4312 0.2161 0.057 Uiso 1 1 calc R . .
H10 H 0.8890 0.4664 0.2983 0.057 Uiso 1 1 calc R . .
C3 C 0.9936(5) 1.0371(5) 0.2889(3) 0.0349(8) Uani 1 1 d . . .
H11 H 1.0888 0.9654 0.2614 0.042 Uiso 1 1 calc R . .
H12 H 1.0278 1.1280 0.2977 0.042 Uiso 1 1 calc R . .
C4 C 0.8780(5) 0.9509(5) 0.4117(3) 0.0380(9) Uani 1 1 d . . .
H13 H 0.9294 0.9153 0.4765 0.046 Uiso 1 1 calc R . .
H14 H 0.7829 1.0236 0.4375 0.046 Uiso 1 1 calc R . .
C5 C 0.5848(4) 1.1116(5) 0.0681(3) 0.0309(8) Uani 1 1 d . . .
H15 H 0.6354 1.1964 0.0704 0.037 Uiso 1 1 calc R . .
H16 H 0.5336 1.1552 0.0031 0.037 Uiso 1 1 calc R . .
C6 C 0.4618(4) 1.0477(5) 0.1932(4) 0.0348(8) Uani 1 1 d . . .
H17 H 0.3808 1.1342 0.2150 0.042 Uiso 1 1 calc R . .
H18 H 0.4078 0.9673 0.1885 0.042 Uiso 1 1 calc R . .

loop_
_atom_site_aniso_label
_atom_site_aniso_U_11
_atom_site_aniso_U_22
_atom_site_aniso_U_33
_atom_site_aniso_U_23
_atom_site_aniso_U_13
_atom_site_aniso_U_12
Ru1 0.01775(14) 0.02396(14) 0.01947(14) -0.00955(10) -0.00382(9) -0.00315(10)
Ru2 0.01725(18) 0.02364(19) 0.02085(18) -0.01042(14) -0.00523(13) -0.00215(13)
S1 0.0220(4) 0.0255(4) 0.0243(4) -0.0094(3) -0.0053(3) -0.0004(3)
S2 0.0240(4) 0.0269(4) 0.0246(4) -0.0132(3) -0.0049(3) -0.0047(3)
S3 0.0191(4) 0.0325(4) 0.0241(4) -0.0113(3) -0.0069(3) -0.0047(3)
O1 0.051(3) 0.062(4) 0.093(5) -0.030(4) -0.027(3) -0.016(3)
O2 0.040(3) 0.083(4) 0.050(3) -0.010(3) -0.011(2) 0.002(2)
O3 0.071(4) 0.056(3) 0.112(5) -0.001(3) -0.030(4) -0.019(3)
O4 0.187(17) 0.077(11) 0.114(13) -0.028(10) -0.098(13) 0.009(11)
O5 0.104(16) 0.082(15) 0.085(13) -0.011(11) -0.012(12) -0.054(13)
O6 0.087(9) 0.079(8) 0.088(8) -0.026(7) -0.043(7) -0.030(7)
O7 0.051(5) 0.072(5) 0.104(7) -0.030(5) -0.009(5) 0.001(4)
O8 0.058(5) 0.058(4) 0.066(5) -0.025(4) -0.025(4) -0.003(3)
O9 0.109(12) 0.085(9) 0.054(7) 0.000(6) -0.046(7) -0.048(10)
O10 0.0464(18) 0.0463(17) 0.0441(17) -0.0149(14) -0.0004(14) -0.0069(14)
O11 0.062(4) 0.030(3) 0.041(3) -0.003(3) -0.016(3) 0.005(3)
O12 0.135(15) 0.20(2) 0.094(13) -0.073(12) -0.087(12) 0.070(13)
N1 0.0319(17) 0.0291(15) 0.0310(16) -0.0088(13) -0.0050(13) -0.0092(13)
N2 0.0294(16) 0.0393(17) 0.0193(14) -0.0108(12) -0.0052(12) -0.0035(13)
N3 0.0213(14) 0.0343(15) 0.0270(14) -0.0127(12) -0.0033(11) -0.0021(12)
N4 0.049(2) 0.0346(19) 0.061(2) -0.0104(18) -0.0227(19) -0.0071(17)
N5 0.047(5) 0.044(4) 0.056(5) -0.013(4) -0.026(4) 0.009(3)
C1 0.042(2) 0.0303(18) 0.037(2) -0.0162(16) -0.0037(17) -0.0075(16)
C2 0.050(3) 0.031(2) 0.055(3) -0.015(2) -0.007(2) -0.0068(19)
C3 0.035(2) 0.050(2) 0.0303(18) -0.0171(17) -0.0121(16) -0.0134(17)
C4 0.043(2) 0.053(2) 0.0257(18) -0.0152(18) -0.0121(16) -0.0118(19)
C5 0.0207(16) 0.038(2) 0.0321(18) -0.0108(16) -0.0100(14) 0.0039(14)
C6 0.0211(17) 0.045(2) 0.037(2) -0.0138(17) -0.0088(15) 0.0015(16)

loop_
_atom_type_symbol
_atom_type_description
_atom_type_scat_dispersion_real
_atom_type_scat_dispersion_imag
_atom_type_scat_source
C C 0.0033 0.0016 'International Tables Vol C Tables 4.2.6.8 and 6.1.1.4'
H H 0.0000 0.0000 'International Tables Vol C Tables 4.2.6.8 and 6.1.1.4'
N N 0.0061 0.0033 'International Tables Vol C Tables 4.2.6.8 and 6.1.1.4'
O O 0.0106 0.0060 'International Tables Vol C Tables 4.2.6.8 and 6.1.1.4'
Ru Ru -1.2594 0.8363 'International Tables Vol C Tables 4.2.6.8 and 6.1.1.4'
S S 0.1246 0.1234 'International Tables Vol C Tables 4.2.6.8 and 6.1.1.4'

loop_
_geom_angle_atom_site_label_1
_geom_angle_atom_site_label_2
_geom_angle_atom_site_label_3
_geom_angle
_geom_angle_site_symmetry_1
_geom_angle_site_symmetry_3
N1 Ru1 N2 93.96(19) . .
N1 Ru1 N3 94.3(2) . .
N2 Ru1 N3 94.3(2) . .
N1 Ru1 S2 175.85(9) . .
N2 Ru1 S2 85.41(18) . .
N3 Ru1 S2 89.8(2) . .
N1 Ru1 S1 84.9(2) . .
N2 Ru1 S1 88.59(18) . .
N3 Ru1 S1 177.04(8) . .
S2 Ru1 S1 91.0(2) . .
N1 Ru1 S3 90.51(18) . .
N2 Ru1 S3 175.40(9) . .
N3 Ru1 S3 84.24(18) . .
S2 Ru1 S3 90.21(16) . .
S1 Ru1 S3 92.91(17) . .
N1 Ru1 Ru2 121.54(18) . .
N2 Ru1 Ru2 122.17(15) . .
N3 Ru1 Ru2 122.98(18) . .
S2 Ru1 Ru2 55.90(16) . .
S1 Ru1 Ru2 55.48(16) . .
S3 Ru1 Ru2 55.79(13) . .
S1 Ru2 S1 180.00(4) . 2_775
S1 Ru2 S3 90.2(2) . 2_775
S1 Ru2 S3 89.8(2) 2_775 2_775
S1 Ru2 S3 89.8(2) . .
S1 Ru2 S3 90.2(2) 2_775 .
S3 Ru2 S3 180.00(4) 2_775 .
S1 Ru2 S2 92.23(19) . 2_775
S1 Ru2 S2 87.77(19) 2_775 2_775
S3 Ru2 S2 86.80(15) 2_775 2_775
S3 Ru2 S2 93.20(15) . 2_775
S1 Ru2 S2 87.77(19) . .
S1 Ru2 S2 92.23(19) 2_775 .
S3 Ru2 S2 93.20(15) 2_775 .
S3 Ru2 S2 86.80(15) . .
S2 Ru2 S2 180.00(3) 2_775 .
S1 Ru2 Ru1 126.50(17) . 2_775
S1 Ru2 Ru1 53.50(17) 2_775 2_775
S3 Ru2 Ru1 53.46(14) 2_775 2_775
S3 Ru2 Ru1 126.54(14) . 2_775
S2 Ru2 Ru1 53.30(14) 2_775 2_775
S2 Ru2 Ru1 126.70(14) . 2_775
S1 Ru2 Ru1 53.50(17) . .
S1 Ru2 Ru1 126.50(17) 2_775 .
S3 Ru2 Ru1 126.54(14) 2_775 .
S3 Ru2 Ru1 53.46(14) . .
S2 Ru2 Ru1 126.70(14) 2_775 .
S2 Ru2 Ru1 53.30(14) . .
Ru1 Ru2 Ru1 180.000(1) 2_775 .
C1 S1 Ru1 96.4(2) . .
C1 S1 Ru2 112.1(2) . .
Ru1 S1 Ru2 71.0(2) . .
C3 S2 Ru1 96.4(2) . .
C3 S2 Ru2 114.5(2) . .
Ru1 S2 Ru2 70.80(17) . .
C5 S3 Ru1 95.8(2) . .
C5 S3 Ru2 112.0(2) . .
Ru1 S3 Ru2 70.75(16) . .
O8 O7 N5 80.5(8) 2_665 .
O7 O8 N5 159.7(10) 2_665 .
O7 O8 N5 54.3(7) 2_665 2_665
N5 O8 N5 105.5(7) . 2_665
O7 O8 O8 100.3(9) 2_665 2_665
N5 O8 O8 59.5(6) . 2_665
N5 O8 O8 46.0(5) 2_665 2_665
C2 N1 Ru1 113.0(3) . .
C2 N1 H1 109.0 . .
Ru1 N1 H1 109.0 . .
C2 N1 H2 109.0 . .
Ru1 N1 H2 109.0 . .
H1 N1 H2 107.8 . .
C4 N2 Ru1 111.7(3) . .
C4 N2 H3 109.3 . .
Ru1 N2 H3 109.3 . .
C4 N2 H4 109.3 . .
Ru1 N2 H4 109.3 . .
H3 N2 H4 107.9 . .
C6 N3 Ru1 113.3(3) . .
C6 N3 H5 108.9 . .
Ru1 N3 H5 108.9 . .
C6 N3 H6 108.9 . .
Ru1 N3 H6 108.9 . .
H5 N3 H6 107.7 . .
O6 N4 O5 135.9(18) . .
O6 N4 O3 63.3(11) . .
O5 N4 O3 151.6(16) . .
O6 N4 O1 154.0(11) . .
O5 N4 O1 33.2(14) . .
O3 N4 O1 119.2(6) . .
O6 N4 O2 58.3(11) . .
O5 N4 O2 90.7(15) . .
O3 N4 O2 116.7(5) . .
O1 N4 O2 123.9(5) . .
O6 N4 O4 110.7(14) . .
O5 N4 O4 108.9(18) . .
O3 N4 O4 70.7(9) . .
O1 N4 O4 93.3(11) . .
O2 N4 O4 109.0(12) . .
O7 N5 O8 119.8(9) . .
O7 N5 O9 121.9(11) . .
O8 N5 O9 118.2(11) . .
O7 N5 O8 45.3(6) . 2_665
O8 N5 O8 74.5(7) . 2_665
O9 N5 O8 167.2(10) . 2_665
C2 C1 S1 107.0(3) . .
C2 C1 H7 110.3 . .
S1 C1 H7 110.3 . .
C2 C1 H8 110.3 . .
S1 C1 H8 110.3 . .
H7 C1 H8 108.6 . .
N1 C2 C1 112.0(4) . .
N1 C2 H9 109.2 . .
C1 C2 H9 109.2 . .
N1 C2 H10 109.2 . .
C1 C2 H10 109.2 . .
H9 C2 H10 107.9 . .
C4 C3 S2 106.1(3) . .
C4 C3 H11 110.5 . .
S2 C3 H11 110.5 . .
C4 C3 H12 110.5 . .
S2 C3 H12 110.5 . .
H11 C3 H12 108.7 . .
N2 C4 C3 110.3(3) . .
N2 C4 H13 109.6 . .
C3 C4 H13 109.6 . .
N2 C4 H14 109.6 . .
C3 C4 H14 109.6 . .
H13 C4 H14 108.1 . .
C6 C5 S3 107.5(3) . .
C6 C5 H15 110.2 . .
S3 C5 H15 110.2 . .
C6 C5 H16 110.2 . .
S3 C5 H16 110.2 . .
H15 C5 H16 108.5 . .
N3 C6 C5 110.6(3) . .
N3 C6 H17 109.5 . .
C5 C6 H17 109.5 . .
N3 C6 H18 109.5 . .
C5 C6 H18 109.5 . .
H17 C6 H18 108.1 . .

loop_
_geom_bond_atom_site_label_1
_geom_bond_atom_site_label_2
_geom_bond_distance
_geom_bond_site_symmetry_2
Ru1 N1 2.172(6) .
Ru1 N2 2.176(4) .
Ru1 N3 2.203(6) .
Ru1 S2 2.341(6) .
Ru1 S1 2.344(5) .
Ru1 S3 2.346(4) .
Ru1 Ru2 2.757(7) .
Ru2 S1 2.402(6) .
Ru2 S1 2.402(6) 2_775
Ru2 S3 2.415(5) 2_775
Ru2 S3 2.415(5) .
Ru2 S2 2.417(4) 2_775
Ru2 S2 2.417(4) .
Ru2 Ru1 2.757(7) 2_775
S1 C1 1.853(5) .
S2 C3 1.864(5) .
S3 C5 1.858(6) .
O1 N4 1.245(8) .
O2 N4 1.265(7) .
O3 N4 1.227(7) .
O4 N4 1.41(2) .
O5 N4 1.16(3) .
O6 N4 1.132(15) .
O7 O8 1.109(12) 2_665
O7 N5 1.267(12) .
O8 O7 1.109(12) 2_665
O8 N5 1.286(11) .
O8 N5 1.539(12) 2_665
O8 O8 1.723(16) 2_665
O9 N5 1.32(2) .
N1 C2 1.503(6) .
N1 H1 0.9200 .
N1 H2 0.9200 .
N2 C4 1.515(6) .
N2 H3 0.9200 .
N2 H4 0.9200 .
N3 C6 1.520(5) .
N3 H5 0.9200 .
N3 H6 0.9200 .
N5 O8 1.539(12) 2_665
C1 C2 1.526(7) .
C1 H7 0.9900 .
C1 H8 0.9900 .
C2 H9 0.9900 .
C2 H10 0.9900 .
C3 C4 1.531(7) .
C3 H11 0.9900 .
C3 H12 0.9900 .
C4 H13 0.9900 .
C4 H14 0.9900 .
C5 C6 1.524(6) .
C5 H15 0.9900 .
C5 H16 0.9900 .
C6 H17 0.9900 .
C6 H18 0.9900 .

loop_
_geom_torsion_atom_site_label_1
_geom_torsion_atom_site_label_2
_geom_torsion_atom_site_label_3
_geom_torsion_atom_site_label_4
_geom_torsion
_geom_torsion_site_symmetry_1
_geom_torsion_site_symmetry_4
N1 Ru1 Ru2 S1 -56.71(17) . .
N2 Ru1 Ru2 S1 62.10(18) . .
N3 Ru1 Ru2 S1 -176.96(9) . .
S2 Ru1 Ru2 S1 119.40(15) . .
S3 Ru1 Ru2 S1 -122.83(14) . .
N1 Ru1 Ru2 S1 123.29(17) . 2_775
N2 Ru1 Ru2 S1 -117.90(18) . 2_775
N3 Ru1 Ru2 S1 3.04(9) . 2_775
S2 Ru1 Ru2 S1 -60.60(15) . 2_775
S1 Ru1 Ru2 S1 180.0 . 2_775
S3 Ru1 Ru2 S1 57.17(14) . 2_775
N1 Ru1 Ru2 S3 -113.88(18) . 2_775
N2 Ru1 Ru2 S3 4.93(10) . 2_775
N3 Ru1 Ru2 S3 125.87(16) . 2_775
S2 Ru1 Ru2 S3 62.24(14) . 2_775
S1 Ru1 Ru2 S3 -57.17(14) . 2_775
S3 Ru1 Ru2 S3 180.0 . 2_775
N1 Ru1 Ru2 S3 66.12(18) . .
N2 Ru1 Ru2 S3 -175.07(10) . .
N3 Ru1 Ru2 S3 -54.13(16) . .
S2 Ru1 Ru2 S3 -117.76(14) . .
S1 Ru1 Ru2 S3 122.83(14) . .
N1 Ru1 Ru2 S2 3.88(11) . 2_775
N2 Ru1 Ru2 S2 122.69(16) . 2_775
N3 Ru1 Ru2 S2 -116.37(18) . 2_775
S2 Ru1 Ru2 S2 180.0 . 2_775
S1 Ru1 Ru2 S2 60.60(15) . 2_775
S3 Ru1 Ru2 S2 -62.24(14) . 2_775
N1 Ru1 Ru2 S2 -176.12(11) . .
N2 Ru1 Ru2 S2 -57.31(16) . .
N3 Ru1 Ru2 S2 63.63(18) . .
S1 Ru1 Ru2 S2 -119.40(15) . .
S3 Ru1 Ru2 S2 117.76(14) . .
N1 Ru1 Ru2 Ru1 0(100) . 2_775
N2 Ru1 Ru2 Ru1 0(100) . 2_775
N3 Ru1 Ru2 Ru1 0(100) . 2_775
S2 Ru1 Ru2 Ru1 0(100) . 2_775
S1 Ru1 Ru2 Ru1 0(100) . 2_775
S3 Ru1 Ru2 Ru1 0(100) . 2_775
N1 Ru1 S1 C1 23.11(17) . .
N2 Ru1 S1 C1 117.2(2) . .
N3 Ru1 S1 C1 -51.8(16) . .
S2 Ru1 S1 C1 -157.40(15) . .
S3 Ru1 S1 C1 -67.1(2) . .
Ru2 Ru1 S1 C1 -111.2(2) . .
N1 Ru1 S1 Ru2 134.34(15) . .
N2 Ru1 S1 Ru2 -131.56(14) . .
N3 Ru1 S1 Ru2 59.5(16) . .
S2 Ru1 S1 Ru2 -46.18(13) . .
S3 Ru1 S1 Ru2 44.09(11) . .
S1 Ru2 S1 C1 0(100) 2_775 .
S3 Ru2 S1 C1 -133.18(18) 2_775 .
S3 Ru2 S1 C1 46.82(18) . .
S2 Ru2 S1 C1 -46.37(18) 2_775 .
S2 Ru2 S1 C1 133.63(18) . .
Ru1 Ru2 S1 C1 -90.7(2) 2_775 .
Ru1 Ru2 S1 C1 89.3(2) . .
S1 Ru2 S1 Ru1 0(100) 2_775 .
S3 Ru2 S1 Ru1 137.54(11) 2_775 .
S3 Ru2 S1 Ru1 -42.46(11) . .
S2 Ru2 S1 Ru1 -135.65(11) 2_775 .
S2 Ru2 S1 Ru1 44.35(11) . .
Ru1 Ru2 S1 Ru1 180.0 2_775 .
N1 Ru1 S2 C3 -60.8(12) . .
N2 Ru1 S2 C3 20.61(16) . .
N3 Ru1 S2 C3 115.0(2) . .
S1 Ru1 S2 C3 -67.9(2) . .
S3 Ru1 S2 C3 -160.81(14) . .
Ru2 Ru1 S2 C3 -113.8(2) . .
N1 Ru1 S2 Ru2 53.0(12) . .
N2 Ru1 S2 Ru2 134.39(15) . .
N3 Ru1 S2 Ru2 -131.27(15) . .
S1 Ru1 S2 Ru2 45.88(12) . .
S3 Ru1 S2 Ru2 -47.04(13) . .
S1 Ru2 S2 C3 43.79(19) . .
S1 Ru2 S2 C3 -136.21(19) 2_775 .
S3 Ru2 S2 C3 -46.3(2) 2_775 .
S3 Ru2 S2 C3 133.7(2) . .
S2 Ru2 S2 C3 146(100) 2_775 .
Ru1 Ru2 S2 C3 -91.7(2) 2_775 .
Ru1 Ru2 S2 C3 88.3(2) . .
S1 Ru2 S2 Ru1 -44.50(14) . .
S1 Ru2 S2 Ru1 135.50(14) 2_775 .
S3 Ru2 S2 Ru1 -134.60(14) 2_775 .
S3 Ru2 S2 Ru1 45.40(14) . .
S2 Ru2 S2 Ru1 58(100) 2_775 .
Ru1 Ru2 S2 Ru1 180.0 2_775 .
N1 Ru1 S3 C5 119.9(2) . .
N2 Ru1 S3 C5 -46.2(11) . .
N3 Ru1 S3 C5 25.56(17) . .
S2 Ru1 S3 C5 -64.2(2) . .
S1 Ru1 S3 C5 -155.22(15) . .
Ru2 Ru1 S3 C5 -111.3(2) . .
N1 Ru1 S3 Ru2 -128.80(18) . .
N2 Ru1 S3 Ru2 65.1(11) . .
N3 Ru1 S3 Ru2 136.90(15) . .
S2 Ru1 S3 Ru2 47.12(15) . .
S1 Ru1 S3 Ru2 -43.88(14) . .
S1 Ru2 S3 C5 131.00(19) . .
S1 Ru2 S3 C5 -49.00(19) 2_775 .
S3 Ru2 S3 C5 0(100) 2_775 .
S2 Ru2 S3 C5 -136.77(18) 2_775 .
S2 Ru2 S3 C5 43.23(18) . .
Ru1 Ru2 S3 C5 -91.5(2) 2_775 .
Ru1 Ru2 S3 C5 88.5(2) . .
S1 Ru2 S3 Ru1 42.49(12) . .
S1 Ru2 S3 Ru1 -137.51(12) 2_775 .
S3 Ru2 S3 Ru1 0(100) 2_775 .
S2 Ru2 S3 Ru1 134.72(13) 2_775 .
S2 Ru2 S3 Ru1 -45.28(13) . .
Ru1 Ru2 S3 Ru1 180.0 2_775 .
N2 Ru1 N1 C2 -86.1(3) . .
N3 Ru1 N1 C2 179.2(3) . .
S2 Ru1 N1 C2 -5.0(14) . .
S1 Ru1 N1 C2 2.1(3) . .
S3 Ru1 N1 C2 95.0(3) . .
Ru2 Ru1 N1 C2 45.8(3) . .
N1 Ru1 N2 C4 -176.8(3) . .
N3 Ru1 N2 C4 -82.1(3) . .
S2 Ru1 N2 C4 7.3(2) . .
S1 Ru1 N2 C4 98.4(3) . .
S3 Ru1 N2 C4 -10.7(12) . .
Ru2 Ru1 N2 C4 51.7(3) . .
N1 Ru1 N3 C6 -90.7(3) . .
N2 Ru1 N3 C6 175.0(2) . .
S2 Ru1 N3 C6 89.6(3) . .
S1 Ru1 N3 C6 -16.0(17) . .
S3 Ru1 N3 C6 -0.6(2) . .
Ru2 Ru1 N3 C6 41.7(3) . .
O8 O7 N5 O8 -0.5(12) 2_665 .
O8 O7 N5 O9 -179.3(13) 2_665 .
O7 O8 N5 O7 1(3) 2_665 .
N5 O8 N5 O7 0.4(9) 2_665 .
O8 O8 N5 O7 0.4(9) 2_665 .
O7 O8 N5 O9 -180(3) 2_665 .
N5 O8 N5 O9 179.2(13) 2_665 .
O8 O8 N5 O9 179.2(13) 2_665 .
O7 O8 N5 O8 1(3) 2_665 2_665
N5 O8 N5 O8 0.0 2_665 2_665
Ru1 S1 C1 C2 -47.6(3) . .
Ru2 S1 C1 C2 -119.7(3) . .
Ru1 N1 C2 C1 -34.9(5) . .
S1 C1 C2 N1 57.0(5) . .
Ru1 S2 C3 C4 -47.7(3) . .
Ru2 S2 C3 C4 -119.5(3) . .
Ru1 N2 C4 C3 -41.6(4) . .
S2 C3 C4 N2 61.3(4) . .
Ru1 S3 C5 C6 -51.0(3) . .
Ru2 S3 C5 C6 -122.6(3) . .
Ru1 N3 C6 C5 -32.8(4) . .
S3 C5 C6 N3 57.8(4) . .
